data_7027386
loop_
_publ_author_name
'Fun, Hoong-Kun'
'Raj, S. Shanmuga Sundara'
'Xiong, Ren-Gen'
'Zuo, Jing-Lin'
'Yu, Zhi'
'Zhu, Xiao-Lei'
'You, Xiao-Zeng'

_publ_section_title
;
 The first structurally characterized 3,4&#x2032;-bipyridine copper(I)
 coordination polymer with an approximately rectangular molecular box
;
_journal_issue 11
_journal_name_full 'Journal of the Chemical Society, Dalton Transactions'
_journal_page_first 1711
_journal_paper_doi 10.1039/a902054c
_journal_year 1999
_chemical_formula_sum 'C20 H16 Br2 Cu2 N4'
_chemical_formula_weight 599.27
_space_group_IT_number 14
_symmetry_cell_setting monoclinic
_symmetry_space_group_name_Hall '-P 2yn'
_symmetry_space_group_name_H-M 'P 1 21/n 1'
_atom_sites_solution_hydrogens difmap
_atom_sites_solution_primary direct
_atom_sites_solution_secondary difmap
_audit_creation_method SHELXL-97
_cell_angle_alpha 90.00
_cell_angle_beta 90.924(1)
_cell_angle_gamma 90.00
_cell_formula_units_Z 4
_cell_length_a 9.4944(1)
_cell_length_b 12.9445(2)
_cell_length_c 16.9514(1)
_cell_measurement_reflns_used 8192
_cell_measurement_temperature 293(2)
_cell_measurement_theta_max 33.20
_cell_measurement_theta_min 2.66
_cell_volume 2083.06(4)
_computing_cell_refinement 'SAINT (Siemens, 1996b)'
_computing_data_collection 'SMART (Siemens, 1996a)'
_computing_data_reduction SAINT
_computing_molecular_graphics SHELXTL
_computing_publication_material 'SHELXTL and PARST (Nardelli, 1995)'
_computing_structure_refinement SHELXTL
_computing_structure_solution 'SHELXTL (Sheldrick, 1997)'
_diffrn_ambient_temperature 293(2)
_diffrn_detector_area_resol_mean 8.33
_diffrn_measured_fraction_theta_full 0.996
_diffrn_measured_fraction_theta_max 0.996
_diffrn_measurement_device_type
;
Siemens SMART CCD area detector diffractometer
;
_diffrn_measurement_method '\w scan'
_diffrn_radiation_monochromator graphite
_diffrn_radiation_source 'fine-focus sealed tube'
_diffrn_radiation_type MoK\a
_diffrn_radiation_wavelength 0.71073
_diffrn_reflns_av_R_equivalents 0.028
_diffrn_reflns_av_sigmaI/netI 0.033
_diffrn_reflns_limit_h_max 12
_diffrn_reflns_limit_h_min -12
_diffrn_reflns_limit_k_max 16
_diffrn_reflns_limit_k_min 0
_diffrn_reflns_limit_l_max 22
_diffrn_reflns_limit_l_min 0
_diffrn_reflns_number 13331
_diffrn_reflns_theta_full 27.50
_diffrn_reflns_theta_max 27.50
_diffrn_reflns_theta_min 2.66
_exptl_absorpt_coefficient_mu 5.891
_exptl_absorpt_correction_T_max 0.309
_exptl_absorpt_correction_T_min 0.131
_exptl_absorpt_correction_type empirical
_exptl_absorpt_process_details 'SADABS (Sheldrick, 1996)'
_exptl_crystal_colour orange
_exptl_crystal_density_diffrn 1.911
_exptl_crystal_density_method 'not measured'
_exptl_crystal_description needle
_exptl_crystal_F_000 1168
_exptl_crystal_size_max 0.58
_exptl_crystal_size_mid 0.28
_exptl_crystal_size_min 0.26
_refine_diff_density_max 0.50
_refine_diff_density_min -0.65
_refine_diff_density_rms 0.09
_refine_ls_extinction_method none
_refine_ls_goodness_of_fit_ref 1.059
_refine_ls_hydrogen_treatment refall
_refine_ls_matrix_type full
_refine_ls_number_parameters 313
_refine_ls_number_reflns 4759
_refine_ls_number_restraints 0
_refine_ls_restrained_S_all 1.059
_refine_ls_R_factor_all 0.044
_refine_ls_R_factor_gt 0.032
_refine_ls_shift/su_max 0.000
_refine_ls_shift/su_mean 0.000
_refine_ls_structure_factor_coef Fsqd
_refine_ls_weighting_details 'calc w=1/[\s^2^(Fo^2^)+(0.0286P)^2^+1.2680P] where P=(Fo^2^+2Fc^2^)/3'
_refine_ls_weighting_scheme calc
_refine_ls_wR_factor_gt 0.070
_refine_ls_wR_factor_ref 0.075
_reflns_number_gt 3873
_reflns_number_total 4759
_reflns_threshold_expression >2sigma(I)
_cod_data_source_file 902054csup1.cif
_cod_data_source_block 9/02054C
_cod_original_sg_symbol_H-M 'P 21/n '
_cod_database_code 7027386

loop_
_symmetry_equiv_pos_as_xyz
'x, y, z'
'-x+1/2, y+1/2, -z+1/2'
'-x, -y, -z'
'x-1/2, -y-1/2, z-1/2'

loop_
_atom_site_label
_atom_site_type_symbol
_atom_site_fract_x
_atom_site_fract_y
_atom_site_fract_z
_atom_site_U_iso_or_equiv
_atom_site_adp_type
_atom_site_occupancy
_atom_site_symmetry_multiplicity
_atom_site_calc_flag
_atom_site_refinement_flags
Cu1 Cu 0.25159(4) 0.24438(3) 0.19109(2) 0.04946(11) Uani 1 1 d .
Cu2 Cu 0.44587(4) 0.20036(3) 0.07333(2) 0.05122(11) Uani 1 1 d .
Br1 Br 0.25947(3) 0.07340(2) 0.114132(17) 0.04636(9) Uani 1 1 d .
Br2 Br 0.43126(3) 0.37660(2) 0.147345(19) 0.04886(9) Uani 1 1 d .
N1 N 0.3035(3) 0.21115(19) 0.30249(13) 0.0408(5) Uani 1 1 d .
N2 N 0.5742(3) 0.18433(19) 0.65353(13) 0.0393(5) Uani 1 1 d .
N3 N 0.6307(3) 0.1499(2) 0.11836(13) 0.0407(5) Uani 1 1 d .
N4 N 0.8999(3) 0.2560(2) 0.46283(14) 0.0439(6) Uani 1 1 d .
C1 C 0.2902(3) 0.1167(2) 0.33367(17) 0.0435(7) Uani 1 1 d .
C2 C 0.3249(3) 0.0935(2) 0.41133(17) 0.0427(7) Uani 1 1 d .
C3 C 0.3766(3) 0.1706(2) 0.46085(15) 0.0359(6) Uani 1 1 d .
C4 C 0.3905(4) 0.2680(2) 0.42865(17) 0.0468(7) Uani 1 1 d .
C5 C 0.3532(4) 0.2861(2) 0.35097(17) 0.0494(8) Uani 1 1 d .
C6 C 0.4159(3) 0.1489(2) 0.54403(15) 0.0357(6) Uani 1 1 d .
C7 C 0.3428(4) 0.0803(3) 0.5906(2) 0.0543(8) Uani 1 1 d .
C8 C 0.3873(4) 0.0643(3) 0.6674(2) 0.0617(10) Uani 1 1 d .
H8A H 0.3394 0.0181 0.6993 0.074 Uiso 1 1 calc R
C9 C 0.5023(3) 0.1166(3) 0.69666(17) 0.0456(7) Uani 1 1 d .
C10 C 0.5301(3) 0.1990(2) 0.57865(15) 0.0387(6) Uani 1 1 d .
C11 C 0.6699(3) 0.1793(2) 0.19181(15) 0.0401(6) Uani 1 1 d .
C12 C 0.7961(3) 0.1526(2) 0.22799(14) 0.0325(5) Uani 1 1 d .
C13 C 0.8878(3) 0.0916(2) 0.18543(18) 0.0410(6) Uani 1 1 d .
C14 C 0.8482(3) 0.0603(3) 0.11031(19) 0.0484(7) Uani 1 1 d .
C15 C 0.7208(3) 0.0906(2) 0.07924(17) 0.0439(7) Uani 1 1 d .
C16 C 0.8308(3) 0.1893(2) 0.30898(14) 0.0337(6) Uani 1 1 d .
C17 C 0.7735(4) 0.2781(3) 0.34026(17) 0.0501(8) Uani 1 1 d .
C18 C 0.8102(4) 0.3084(3) 0.41605(18) 0.0532(8) Uani 1 1 d .
C19 C 0.9522(4) 0.1694(3) 0.43297(19) 0.0544(9) Uani 1 1 d .
C20 C 0.9215(4) 0.1343(3) 0.35763(18) 0.0500(8) Uani 1 1 d .
H1 H 0.263(3) 0.064(3) 0.2990(19) 0.051(9) Uiso 1 1 d .
H2 H 0.316(4) 0.025(3) 0.427(2) 0.065(11) Uiso 1 1 d .
H4 H 0.419(4) 0.332(3) 0.460(2) 0.072(11) Uiso 1 1 d .
H5 H 0.364(4) 0.354(3) 0.325(2) 0.059(10) Uiso 1 1 d .
H7 H 0.267(4) 0.047(3) 0.568(2) 0.067(11) Uiso 1 1 d .
H9 H 0.538(3) 0.110(3) 0.751(2) 0.051(9) Uiso 1 1 d .
H10 H 0.585(4) 0.248(3) 0.550(2) 0.058(10) Uiso 1 1 d .
H11 H 0.602(3) 0.225(3) 0.2191(19) 0.051(9) Uiso 1 1 d .
H13 H 0.965(4) 0.072(3) 0.206(2) 0.051(10) Uiso 1 1 d .
H14 H 0.913(4) 0.018(3) 0.079(2) 0.061(10) Uiso 1 1 d .
H15 H 0.689(3) 0.070(2) 0.0295(19) 0.045(8) Uiso 1 1 d .
H17 H 0.712(4) 0.321(3) 0.310(2) 0.065(11) Uiso 1 1 d .
H18 H 0.771(3) 0.370(3) 0.4373(19) 0.053(9) Uiso 1 1 d .
H19 H 1.012(4) 0.137(3) 0.467(2) 0.064(11) Uiso 1 1 d .
H20 H 0.960(4) 0.070(3) 0.338(2) 0.070(11) Uiso 1 1 d .

loop_
_atom_site_aniso_label
_atom_site_aniso_U_11
_atom_site_aniso_U_22
_atom_site_aniso_U_33
_atom_site_aniso_U_23
_atom_site_aniso_U_13
_atom_site_aniso_U_12
Cu1 0.0578(2) 0.0554(2) 0.03467(19) 0.00157(16) -0.01662(16) 0.00242(18)
Cu2 0.0583(2) 0.0600(3) 0.03476(19) 0.00328(17) -0.01592(16) -0.0006(2)
Br1 0.05880(19) 0.03946(16) 0.04093(16) -0.00750(12) 0.00438(13) -0.00738(14)
Br2 0.05548(19) 0.03414(15) 0.05684(19) -0.00196(13) -0.00329(14) -0.00379(13)
N1 0.0498(14) 0.0412(13) 0.0310(11) -0.0031(10) -0.0098(10) 0.0035(11)
N2 0.0452(13) 0.0445(13) 0.0281(11) 0.0005(10) -0.0041(9) -0.0004(11)
N3 0.0462(14) 0.0459(14) 0.0299(11) -0.0031(10) -0.0045(10) 0.0001(11)
N4 0.0496(14) 0.0490(15) 0.0329(12) -0.0028(10) -0.0109(10) 0.0091(12)
C1 0.0550(18) 0.0398(16) 0.0352(15) -0.0073(12) -0.0143(13) -0.0022(13)
C2 0.0507(18) 0.0370(16) 0.0398(15) 0.0017(12) -0.0142(13) -0.0054(13)
C3 0.0394(14) 0.0396(15) 0.0286(12) 0.0005(11) -0.0064(10) -0.0006(12)
C4 0.071(2) 0.0382(16) 0.0309(14) -0.0044(12) -0.0113(13) -0.0065(15)
C5 0.080(2) 0.0365(16) 0.0315(14) 0.0015(12) -0.0120(14) -0.0046(15)
C6 0.0400(14) 0.0366(14) 0.0302(13) 0.0017(11) -0.0048(10) -0.0014(12)
C7 0.056(2) 0.062(2) 0.0445(17) 0.0093(15) -0.0083(15) -0.0215(17)
C8 0.067(2) 0.073(2) 0.0449(18) 0.0212(17) -0.0014(15) -0.0238(19)
C9 0.0565(18) 0.0525(18) 0.0276(14) 0.0083(12) -0.0047(12) 0.0012(15)
C10 0.0451(16) 0.0446(16) 0.0264(12) 0.0037(11) -0.0033(11) -0.0072(13)
C11 0.0440(16) 0.0484(17) 0.0279(13) -0.0026(12) -0.0030(11) 0.0089(13)
C12 0.0380(14) 0.0319(13) 0.0276(12) -0.0004(10) -0.0013(10) -0.0018(11)
C13 0.0367(16) 0.0437(16) 0.0427(16) -0.0084(12) -0.0017(12) 0.0020(13)
C14 0.0465(17) 0.0515(19) 0.0474(17) -0.0184(14) 0.0070(13) 0.0027(15)
C15 0.0542(18) 0.0440(16) 0.0336(15) -0.0094(12) 0.0006(13) -0.0071(14)
C16 0.0349(14) 0.0368(14) 0.0292(12) -0.0003(10) -0.0039(10) 0.0035(11)
C17 0.070(2) 0.0480(18) 0.0317(14) -0.0035(13) -0.0146(14) 0.0241(16)
C18 0.078(2) 0.0471(18) 0.0344(15) -0.0073(13) -0.0122(15) 0.0246(17)
C19 0.0557(19) 0.066(2) 0.0406(16) -0.0072(15) -0.0186(14) 0.0252(17)
C20 0.0567(19) 0.0506(19) 0.0422(16) -0.0105(14) -0.0118(13) 0.0242(16)

loop_
_atom_type_symbol
_atom_type_description
_atom_type_scat_dispersion_real
_atom_type_scat_dispersion_imag
_atom_type_scat_source
C C 0.0033 0.0016 'International Tables Vol C Tables 4.2.6.8 and 6.1.1.4'
H H 0.0000 0.0000 'International Tables Vol C Tables 4.2.6.8 and 6.1.1.4'
N N 0.0061 0.0033 'International Tables Vol C Tables 4.2.6.8 and 6.1.1.4'
Br Br -0.2901 2.4595 'International Tables Vol C Tables 4.2.6.8 and 6.1.1.4'
Cu Cu 0.3201 1.2651 'International Tables Vol C Tables 4.2.6.8 and 6.1.1.4'

loop_
_geom_angle_atom_site_label_1
_geom_angle_atom_site_label_2
_geom_angle_atom_site_label_3
_geom_angle
_geom_angle_site_symmetry_1
_geom_angle_site_symmetry_3
N1 Cu1 N2 126.27(10) . 4_565
N1 Cu1 Br2 105.41(8) . .
N2 Cu1 Br2 99.28(7) 4_565 .
N1 Cu1 Br1 106.65(7) . .
N2 Cu1 Br1 105.37(7) 4_565 .
Br2 Cu1 Br1 114.048(18) . .
N1 Cu1 Cu2 118.47(7) . .
N2 Cu1 Cu2 115.16(6) 4_565 .
Br2 Cu1 Cu2 58.302(14) . .
Br1 Cu1 Cu2 55.792(14) . .
N4 Cu2 N3 128.59(10) 4_565 .
N4 Cu2 Br1 107.32(7) 4_565 .
N3 Cu2 Br1 107.23(7) . .
N4 Cu2 Br2 101.03(8) 4_565 .
N3 Cu2 Br2 98.89(7) . .
Br1 Cu2 Br2 113.287(18) . .
N4 Cu2 Cu1 118.33(8) 4_565 .
N3 Cu2 Cu1 112.12(7) . .
Br1 Cu2 Cu1 57.528(14) . .
Br2 Cu2 Cu1 55.805(14) . .
Cu2 Br1 Cu1 66.680(15) . .
Cu1 Br2 Cu2 65.893(15) . .
C1 N1 C5 116.7(2) . .
C1 N1 Cu1 123.25(19) . .
C5 N1 Cu1 120.0(2) . .
C9 N2 C10 117.1(3) . .
C9 N2 Cu1 124.02(19) . 4_666
C10 N2 Cu1 118.68(19) . 4_666
C15 N3 C11 116.9(3) . .
C15 N3 Cu2 124.10(19) . .
C11 N3 Cu2 118.97(19) . .
C19 N4 C18 116.1(3) . .
C19 N4 Cu2 121.2(2) . 4_666
C18 N4 Cu2 122.7(2) . 4_666
N1 C1 C2 123.4(3) . .
C1 C2 C3 119.7(3) . .
C4 C3 C2 116.9(2) . .
C4 C3 C6 121.7(2) . .
C2 C3 C6 121.4(3) . .
C5 C4 C3 120.5(3) . .
N1 C5 C4 122.8(3) . .
C7 C6 C10 117.1(3) . .
C7 C6 C3 123.1(3) . .
C10 C6 C3 119.9(2) . .
C8 C7 C6 119.1(3) . .
C9 C8 C7 119.9(3) . .
N2 C9 C8 122.5(3) . .
N2 C10 C6 124.3(3) . .
N3 C11 C12 124.3(3) . .
C11 C12 C13 117.3(2) . .
C11 C12 C16 120.5(2) . .
C13 C12 C16 122.1(2) . .
C14 C13 C12 118.8(3) . .
C15 C14 C13 119.7(3) . .
N3 C15 C14 122.9(3) . .
C20 C16 C17 116.5(3) . .
C20 C16 C12 120.9(3) . .
C17 C16 C12 122.6(2) . .
C16 C17 C18 119.8(3) . .
N4 C18 C17 123.8(3) . .
N4 C19 C20 123.7(3) . .
C16 C20 C19 120.2(3) . .

loop_
_geom_bond_atom_site_label_1
_geom_bond_atom_site_label_2
_geom_bond_distance
_geom_bond_site_symmetry_2
Cu1 N1 1.991(2) .
Cu1 N2 2.015(2) 4_565
Cu1 Br2 2.5357(5) .
Cu1 Br1 2.5708(5) .
Cu1 Cu2 2.7983(6) .
Cu2 N4 1.998(2) 4_565
Cu2 N3 2.012(2) .
Cu2 Br1 2.5201(5) .
Cu2 Br2 2.6084(5) .
N1 C1 1.339(4) .
N1 C5 1.351(4) .
N2 C9 1.336(4) .
N2 C10 1.344(3) .
N2 Cu1 2.015(2) 4_666
N3 C15 1.333(4) .
N3 C11 1.349(3) .
N4 C19 1.330(4) .
N4 C18 1.339(4) .
N4 Cu2 1.998(2) 4_666
C1 C2 1.385(4) .
C2 C3 1.389(4) .
C3 C4 1.380(4) .
C3 C6 1.480(3) .
C4 C5 1.378(4) .
C6 C7 1.383(4) .
C6 C10 1.386(4) .
C7 C8 1.377(5) .
C8 C9 1.371(5) .
C11 C12 1.381(4) .
C12 C13 1.386(4) .
C12 C16 1.485(3) .
C13 C14 1.383(4) .
C14 C15 1.369(5) .
C16 C20 1.381(4) .
C16 C17 1.382(4) .
C17 C18 1.382(4) .
C19 C20 1.382(4) .
